data_2224525
loop_
_publ_author_name
'Neelgund, Gururaj M.'
'Shivashankar, S. A.'
'Narasimhamurthy, T.'
'Ng, Seik Weng'

_publ_section_title
;
 Tris(methyl 3-oxobutanoato-\k^2^<i>O</i>,<i>O</i>')aluminium(III)
;
_journal_coeditor_code XU2684
_journal_issue 12
_journal_name_full 'Acta Crystallographica Section E'
_journal_page_first m1681
_journal_paper_doi 10.1107/S1600536809049812
_journal_volume 65
_journal_year 2009
_chemical_formula_iupac '[Al (C5 H7 O3)3]'
_chemical_formula_moiety 'C15 H21 Al O9'
_chemical_formula_sum 'C15 H21 Al O9'
_chemical_formula_weight 372.30
_chemical_name_systematic
;
Tris(methyl 3-oxobutanoato-\k^2^O,O')aluminium(III)
;
_space_group_IT_number 2
_symmetry_cell_setting triclinic
_symmetry_space_group_name_Hall '-P 1'
_symmetry_space_group_name_H-M 'P -1'
_atom_sites_solution_hydrogens geom
_atom_sites_solution_primary direct
_atom_sites_solution_secondary difmap
_audit_creation_method SHELXL-97
_cell_angle_alpha 90.478(2)
_cell_angle_beta 92.229(2)
_cell_angle_gamma 99.337(2)
_cell_formula_units_Z 2
_cell_length_a 6.4760(10)
_cell_length_b 9.986(2)
_cell_length_c 14.368(2)
_cell_measurement_reflns_used 712
_cell_measurement_temperature 293(2)
_cell_measurement_theta_max 25.9
_cell_measurement_theta_min 2.5
_cell_volume 916.1(3)
_computing_cell_refinement 'SAINT (Bruker, 2004)'
_computing_data_collection 'SMART (Bruker, 2004)'
_computing_data_reduction 'SAINT (Bruker, 2004)'
_computing_molecular_graphics 'X-Seed (Barbour, 2001)'
_computing_publication_material 'publCIF (Westrip, 2009)'
_computing_structure_refinement 'SHELXL-97 (Sheldrick, 2008)'
_computing_structure_solution 'SHELXS-97 (Sheldrick, 2008)'
_diffrn_ambient_temperature 293(2)
_diffrn_measured_fraction_theta_full 0.997
_diffrn_measured_fraction_theta_max 0.997
_diffrn_measurement_device_type 'Bruker SMART APEX diffractometer'
_diffrn_measurement_method '\w scans'
_diffrn_radiation_monochromator graphite
_diffrn_radiation_source 'fine-focus sealed tube'
_diffrn_radiation_type MoK\a
_diffrn_radiation_wavelength 0.71073
_diffrn_reflns_av_R_equivalents 0.0410
_diffrn_reflns_av_sigmaI/netI 0.0509
_diffrn_reflns_limit_h_max 7
_diffrn_reflns_limit_h_min -7
_diffrn_reflns_limit_k_max 11
_diffrn_reflns_limit_k_min -11
_diffrn_reflns_limit_l_max 17
_diffrn_reflns_limit_l_min -17
_diffrn_reflns_number 8801
_diffrn_reflns_theta_full 25.00
_diffrn_reflns_theta_max 25.00
_diffrn_reflns_theta_min 1.42
_diffrn_standards_decay_% 0
_diffrn_standards_interval_count 0
_diffrn_standards_interval_time 0
_diffrn_standards_number 0
_exptl_absorpt_coefficient_mu 0.154
_exptl_absorpt_correction_T_max 0.9698
_exptl_absorpt_correction_T_min 0.9268
_exptl_absorpt_correction_type multi-scan
_exptl_absorpt_process_details 'SADABS (Sheldrick, 1996)'
_exptl_crystal_colour Yellow
_exptl_crystal_density_diffrn 1.350
_exptl_crystal_density_method 'not measured'
_exptl_crystal_description Block
_exptl_crystal_F_000 392
_exptl_crystal_size_max 0.5
_exptl_crystal_size_mid 0.4
_exptl_crystal_size_min 0.2
_refine_diff_density_max 1.260
_refine_diff_density_min -0.278
_refine_ls_extinction_method none
_refine_ls_goodness_of_fit_ref 1.020
_refine_ls_hydrogen_treatment constr
_refine_ls_matrix_type full
_refine_ls_number_parameters 232
_refine_ls_number_reflns 3207
_refine_ls_number_restraints 0
_refine_ls_restrained_S_all 1.020
_refine_ls_R_factor_all 0.0984
_refine_ls_R_factor_gt 0.0684
_refine_ls_shift/su_max 0.001
_refine_ls_shift/su_mean 0.001
_refine_ls_structure_factor_coef Fsqd
_refine_ls_weighting_details 'calc w=1/[\s^2^(Fo^2^)+(0.0907P)^2^+1.4770P] where P=(Fo^2^+2Fc^2^)/3'
_refine_ls_weighting_scheme calc
_refine_ls_wR_factor_gt 0.1679
_refine_ls_wR_factor_ref 0.1890
_reflns_number_gt 2304
_reflns_number_total 3207
_reflns_threshold_expression I>2\s(I)
_cod_data_source_file xu2684.cif
_cod_data_source_block I
_cod_depositor_comments
;
The following automatic conversions were performed:
'_symmetry_cell_setting' value 'Triclinic' changed to 'triclinic'
according to '/home/saulius/struct/CIF-dictionaries/cif_core.dic'
dictionary named 'cif_core.dic' version 2.4.1 from
2010-06-29.

'_exptl_absorpt_correction_type' value 'Multi-scan' changed
to 'multi-scan' according to
'/home/saulius/struct/CIF-dictionaries/cif_core.dic' dictionary named
'cif_core.dic' version 2.4.1 from 2010-06-29.

Automatic conversion script
Id: cif_fix_enum 1527 2010-12-29 10:47:43Z saulius 

The following automatic conversions were performed:

'_symmetry_cell_setting' value 'Triclinic' changed to 'triclinic'
according to /home/saulius/struct/CIF-dictionaries/cif_core.dic
dictionary named 'cif_core.dic' version 2.4.1 from
2010-06-29.

'_exptl_absorpt_correction_type' value 'Multi-scan'
changed to 'multi-scan' according to
/home/saulius/struct/CIF-dictionaries/cif_core.dic dictionary named
'cif_core.dic' version 2.4.1 from 2010-06-29.

Automatic conversion script
Id: cif_fix_values 1715 2011-07-08 13:25:40Z adriana 
;
_cod_original_cell_volume 916.1(2)
_cod_database_code 2224525
_cod_database_fobs_code 2224525

loop_
_symmetry_equiv_pos_as_xyz
'x, y, z'
'-x, -y, -z'

loop_
_atom_site_type_symbol
_atom_site_label
_atom_site_fract_x
_atom_site_fract_y
_atom_site_fract_z
_atom_site_U_iso_or_equiv
_atom_site_adp_type
_atom_site_calc_flag
_atom_site_refinement_flags
_atom_site_occupancy
_atom_site_disorder_assembly
_atom_site_disorder_group
Al Al1 0.61876(18) 0.34609(11) 0.25756(8) 0.0287(3) Uani d . 1 . .
O O1 0.8373(4) 0.4902(2) 0.29494(17) 0.0298(6) Uani d . 1 . .
O O2 1.0420(4) 0.6906(3) 0.2872(2) 0.0407(7) Uani d . 1 . .
O O3 0.4846(4) 0.4644(3) 0.18716(19) 0.0348(7) Uani d . 1 . .
O O4 0.7671(4) 0.2253(2) 0.32512(17) 0.0279(6) Uani d . 1 . .
O O5 0.8034(4) 0.0612(3) 0.42532(19) 0.0388(7) Uani d . 1 . .
O O6 0.4689(4) 0.3726(2) 0.36122(18) 0.0317(6) Uani d . 1 . .
O O7 0.7870(4) 0.3167(3) 0.15592(17) 0.0342(7) Uani d . 1 . .
O O8 0.9151(5) 0.1916(3) 0.0516(2) 0.0472(8) Uani d . 1 . .
O O9 0.4156(4) 0.1989(3) 0.21949(19) 0.0375(7) Uani d . 1 . .
C C1 1.1890(6) 0.6352(5) 0.3464(3) 0.0419(10) Uani d . 1 . .
H H1A 1.3137 0.7011 0.3560 0.063 Uiso calc R 1 . .
H H1B 1.2235 0.5551 0.3176 0.063 Uiso calc R 1 . .
H H1C 1.1283 0.6125 0.4052 0.063 Uiso calc R 1 . .
C C2 0.8676(6) 0.6084(4) 0.2614(3) 0.0302(9) Uani d . 1 . .
C C3 0.7318(7) 0.6615(4) 0.1987(3) 0.0364(10) Uani d . 1 . .
H H3 0.7674 0.7509 0.1799 0.044 Uiso calc R 1 . .
C C4 0.5509(6) 0.5875(4) 0.1646(3) 0.0324(9) Uani d . 1 . .
C C5 0.4062(7) 0.6453(4) 0.0957(3) 0.0418(11) Uani d . 1 . .
H H5A 0.2692 0.6377 0.1203 0.063 Uiso calc R 1 . .
H H5B 0.3978 0.5957 0.0378 0.063 Uiso calc R 1 . .
H H5C 0.4602 0.7391 0.0854 0.063 Uiso calc R 1 . .
C C6 0.9613(7) 0.0242(5) 0.3656(3) 0.0423(10) Uani d . 1 . .
H H6A 1.0342 -0.0400 0.3968 0.063 Uiso calc R 1 . .
H H6B 1.0590 0.1039 0.3518 0.063 Uiso calc R 1 . .
H H6C 0.8953 -0.0157 0.3088 0.063 Uiso calc R 1 . .
C C7 0.7055(6) 0.1615(4) 0.3967(3) 0.0280(8) Uani d . 1 . .
C C9 0.4357(6) 0.2936(4) 0.4312(3) 0.0317(9) Uani d . 1 . .
C C8 0.5413(6) 0.1888(4) 0.4513(3) 0.0336(9) Uani d . 1 . .
H H8 0.5038 0.1345 0.5021 0.040 Uiso calc R 1 . .
C C10 0.2692(7) 0.3274(4) 0.4948(3) 0.0433(11) Uani d . 1 . .
H H10A 0.1454 0.3372 0.4583 0.065 Uiso calc R 1 . .
H H10B 0.3205 0.4109 0.5279 0.065 Uiso calc R 1 . .
H H10C 0.2364 0.2557 0.5385 0.065 Uiso calc R 1 . .
C C11 1.0873(7) 0.2966(5) 0.0492(3) 0.0464(11) Uani d . 1 . .
H H11A 1.1911 0.2695 0.0104 0.070 Uiso calc R 1 . .
H H11B 1.1462 0.3157 0.1112 0.070 Uiso calc R 1 . .
H H11C 1.0424 0.3766 0.0244 0.070 Uiso calc R 1 . .
C C12 0.7677(7) 0.2051(5) 0.1104(3) 0.0380(10) Uani d . 1 . .
C C13 0.5996(7) 0.0964(4) 0.1146(3) 0.0403(10) Uani d . 1 . .
H H13 0.6048 0.0183 0.0796 0.048 Uiso calc R 1 . .
C C14 0.4322(7) 0.1000(4) 0.1665(3) 0.0379(10) Uani d . 1 . .
C C15 0.2460(7) -0.0173(4) 0.1643(3) 0.0434(11) Uani d . 1 . .
H H15A 0.1178 0.0182 0.1545 0.065 Uiso calc R 1 . .
H H15B 0.2434 -0.0639 0.2225 0.065 Uiso calc R 1 . .
H H15C 0.2605 -0.0795 0.1145 0.065 Uiso calc R 1 . .

loop_
_atom_site_aniso_label
_atom_site_aniso_U_11
_atom_site_aniso_U_22
_atom_site_aniso_U_33
_atom_site_aniso_U_12
_atom_site_aniso_U_13
_atom_site_aniso_U_23
Al1 0.0348(7) 0.0243(6) 0.0268(6) 0.0046(5) 0.0003(5) 0.0002(4)
O1 0.0298(14) 0.0295(14) 0.0295(14) 0.0021(11) 0.0035(11) -0.0032(11)
O2 0.0372(17) 0.0351(15) 0.0484(18) 0.0012(13) 0.0016(14) 0.0019(13)
O3 0.0390(16) 0.0275(14) 0.0395(16) 0.0099(12) 0.0002(13) 0.0030(12)
O4 0.0289(14) 0.0320(14) 0.0233(13) 0.0055(11) 0.0028(11) 0.0030(11)
O5 0.0450(17) 0.0441(17) 0.0313(15) 0.0179(14) 0.0079(13) 0.0078(12)
O6 0.0277(14) 0.0289(14) 0.0385(16) 0.0035(11) 0.0059(12) 0.0016(12)
O7 0.0491(17) 0.0345(15) 0.0217(14) 0.0136(13) 0.0050(12) -0.0011(11)
O8 0.0407(18) 0.058(2) 0.0421(18) 0.0050(15) 0.0080(14) -0.0004(15)
O9 0.0457(17) 0.0283(14) 0.0366(16) 0.0027(12) -0.0069(13) -0.0013(12)
C1 0.030(2) 0.051(3) 0.044(3) 0.0045(19) 0.0002(19) -0.001(2)
C2 0.030(2) 0.027(2) 0.032(2) -0.0037(16) 0.0129(17) -0.0102(16)
C3 0.047(3) 0.027(2) 0.037(2) 0.0094(18) 0.0084(19) 0.0068(17)
C4 0.040(2) 0.033(2) 0.028(2) 0.0124(18) 0.0097(17) -0.0013(16)
C5 0.055(3) 0.037(2) 0.038(2) 0.022(2) 0.004(2) 0.0085(18)
C6 0.044(3) 0.047(3) 0.041(2) 0.023(2) 0.006(2) 0.007(2)
C7 0.030(2) 0.0283(19) 0.0240(19) 0.0028(16) -0.0050(16) 0.0005(15)
C9 0.029(2) 0.029(2) 0.034(2) -0.0040(16) 0.0020(17) -0.0061(17)
C8 0.038(2) 0.035(2) 0.026(2) -0.0002(18) 0.0076(17) 0.0030(16)
C10 0.039(2) 0.044(2) 0.047(3) 0.002(2) 0.021(2) -0.006(2)
C11 0.030(2) 0.074(3) 0.036(2) 0.008(2) 0.0128(19) 0.003(2)
C12 0.044(2) 0.058(3) 0.0174(19) 0.026(2) 0.0062(17) 0.0084(18)
C13 0.058(3) 0.022(2) 0.039(2) 0.0031(19) -0.007(2) -0.0040(17)
C14 0.049(3) 0.036(2) 0.030(2) 0.0126(19) -0.0016(19) 0.0033(18)
C15 0.051(3) 0.033(2) 0.044(3) -0.001(2) 0.009(2) -0.0113(19)

loop_
_atom_type_symbol
_atom_type_description
_atom_type_scat_dispersion_real
_atom_type_scat_dispersion_imag
_atom_type_scat_source
C C 0.0033 0.0016 'International Tables Vol C Tables 4.2.6.8 and 6.1.1.4'
H H 0.0000 0.0000 'International Tables Vol C Tables 4.2.6.8 and 6.1.1.4'
O O 0.0106 0.0060 'International Tables Vol C Tables 4.2.6.8 and 6.1.1.4'
Al Al 0.0645 0.0514 'International Tables Vol C Tables 4.2.6.8 and 6.1.1.4'

loop_
_geom_angle_atom_site_label_1
_geom_angle_atom_site_label_2
_geom_angle_atom_site_label_3
_geom_angle_site_symmetry_1
_geom_angle_site_symmetry_3
_geom_angle
_geom_angle_publ_flag
O6 Al1 O3 . . 92.13(12) ?
O6 Al1 O9 . . 90.45(13) ?
O3 Al1 O9 . . 91.19(13) ?
O6 Al1 O1 . . 91.76(12) ?
O3 Al1 O1 . . 90.98(12) ?
O9 Al1 O1 . . 176.85(13) ?
O6 Al1 O7 . . 176.44(13) ?
O3 Al1 O7 . . 90.98(12) ?
O9 Al1 O7 . . 91.22(13) ?
O1 Al1 O7 . . 86.45(12) ?
O6 Al1 O4 . . 90.71(12) ?
O3 Al1 O4 . . 177.05(13) ?
O9 Al1 O4 . . 89.59(12) ?
O1 Al1 O4 . . 88.13(12) ?
O7 Al1 O4 . . 86.16(12) ?
C2 O1 Al1 . . 126.1(3) ?
C2 O2 C1 . . 116.9(3) ?
C4 O3 Al1 . . 129.5(3) ?
C7 O4 Al1 . . 125.6(2) ?
C7 O5 C6 . . 116.8(3) ?
C9 O6 Al1 . . 127.3(2) ?
C12 O7 Al1 . . 123.6(3) ?
C12 O8 C11 . . 117.6(4) ?
C14 O9 Al1 . . 129.2(3) ?
O2 C1 H1A . . 109.5 ?
O2 C1 H1B . . 109.5 ?
H1A C1 H1B . . 109.5 ?
O2 C1 H1C . . 109.5 ?
H1A C1 H1C . . 109.5 ?
H1B C1 H1C . . 109.5 ?
O1 C2 O2 . . 118.0(4) ?
O1 C2 C3 . . 125.9(3) ?
O2 C2 C3 . . 116.1(3) ?
C4 C3 C2 . . 122.4(4) ?
C4 C3 H3 . . 118.8 ?
C2 C3 H3 . . 118.8 ?
O3 C4 C3 . . 124.0(4) ?
O3 C4 C5 . . 114.0(4) ?
C3 C4 C5 . . 122.0(4) ?
C4 C5 H5A . . 109.5 ?
C4 C5 H5B . . 109.5 ?
H5A C5 H5B . . 109.5 ?
C4 C5 H5C . . 109.5 ?
H5A C5 H5C . . 109.5 ?
H5B C5 H5C . . 109.5 ?
O5 C6 H6A . . 109.5 ?
O5 C6 H6B . . 109.5 ?
H6A C6 H6B . . 109.5 ?
O5 C6 H6C . . 109.5 ?
H6A C6 H6C . . 109.5 ?
H6B C6 H6C . . 109.5 ?
O4 C7 O5 . . 118.6(3) ?
O4 C7 C8 . . 125.3(3) ?
O5 C7 C8 . . 116.1(3) ?
O6 C9 C8 . . 124.9(4) ?
O6 C9 C10 . . 114.6(3) ?
C8 C9 C10 . . 120.5(4) ?
C9 C8 C7 . . 121.4(3) ?
C9 C8 H8 . . 119.3 ?
C7 C8 H8 . . 119.3 ?
C9 C10 H10A . . 109.5 ?
C9 C10 H10B . . 109.5 ?
H10A C10 H10B . . 109.5 ?
C9 C10 H10C . . 109.5 ?
H10A C10 H10C . . 109.5 ?
H10B C10 H10C . . 109.5 ?
O8 C11 H11A . . 109.5 ?
O8 C11 H11B . . 109.5 ?
H11A C11 H11B . . 109.5 ?
O8 C11 H11C . . 109.5 ?
H11A C11 H11C . . 109.5 ?
H11B C11 H11C . . 109.5 ?
O7 C12 O8 . . 117.0(4) ?
O7 C12 C13 . . 126.0(4) ?
O8 C12 C13 . . 116.9(4) ?
C14 C13 C12 . . 123.3(4) ?
C14 C13 H13 . . 118.4 ?
C12 C13 H13 . . 118.4 ?
O9 C14 C13 . . 122.9(4) ?
O9 C14 C15 . . 115.5(4) ?
C13 C14 C15 . . 121.6(4) ?
C14 C15 H15A . . 109.5 ?
C14 C15 H15B . . 109.5 ?
H15A C15 H15B . . 109.5 ?
C14 C15 H15C . . 109.5 ?
H15A C15 H15C . . 109.5 ?
H15B C15 H15C . . 109.5 ?

loop_
_geom_bond_atom_site_label_1
_geom_bond_atom_site_label_2
_geom_bond_site_symmetry_2
_geom_bond_distance
_geom_bond_publ_flag
Al1 O1 . 1.905(3) y
Al1 O3 . 1.859(3) y
Al1 O4 . 1.909(3) y
Al1 O6 . 1.849(3) y
Al1 O7 . 1.904(3) y
Al1 O9 . 1.869(3) y
O1 C2 . 1.267(5) ?
O2 C2 . 1.322(4) ?
O2 C1 . 1.432(5) ?
O3 C4 . 1.284(5) ?
O4 C7 . 1.258(4) ?
O5 C7 . 1.329(4) ?
O5 C6 . 1.450(5) ?
O6 C9 . 1.286(5) ?
O7 C12 . 1.273(5) ?
O8 C12 . 1.322(5) ?
O8 C11 . 1.403(5) ?
O9 C14 . 1.263(5) ?
C1 H1A . 0.9600 ?
C1 H1B . 0.9600 ?
C1 H1C . 0.9600 ?
C2 C3 . 1.401(6) ?
C3 C4 . 1.352(6) ?
C3 H3 . 0.9300 ?
C4 C5 . 1.518(6) ?
C5 H5A . 0.9600 ?
C5 H5B . 0.9600 ?
C5 H5C . 0.9600 ?
C6 H6A . 0.9600 ?
C6 H6B . 0.9600 ?
C6 H6C . 0.9600 ?
C7 C8 . 1.406(5) ?
C9 C8 . 1.367(6) ?
C9 C10 . 1.517(5) ?
C8 H8 . 0.9300 ?
C10 H10A . 0.9600 ?
C10 H10B . 0.9600 ?
C10 H10C . 0.9600 ?
C11 H11A . 0.9600 ?
C11 H11B . 0.9600 ?
C11 H11C . 0.9600 ?
C12 C13 . 1.411(6) ?
C13 C14 . 1.345(6) ?
C13 H13 . 0.9300 ?
C14 C15 . 1.538(6) ?
C15 H15A . 0.9600 ?
C15 H15B . 0.9600 ?
C15 H15C . 0.9600 ?

loop_
_geom_torsion_atom_site_label_1
_geom_torsion_atom_site_label_2
_geom_torsion_atom_site_label_3
_geom_torsion_atom_site_label_4
_geom_torsion_site_symmetry_1
_geom_torsion_site_symmetry_2
_geom_torsion_site_symmetry_3
_geom_torsion_site_symmetry_4
_geom_torsion
_geom_torsion_publ_flag
O6 Al1 O1 C2 . . . . -102.8(3) ?
O3 Al1 O1 C2 . . . . -10.6(3) ?
O7 Al1 O1 C2 . . . . 80.3(3) ?
O4 Al1 O1 C2 . . . . 166.6(3) ?
O6 Al1 O3 C4 . . . . 102.4(3) ?
O9 Al1 O3 C4 . . . . -167.1(3) ?
O1 Al1 O3 C4 . . . . 10.6(3) ?
O7 Al1 O3 C4 . . . . -75.8(3) ?
O6 Al1 O4 C7 . . . . 22.3(3) ?
O9 Al1 O4 C7 . . . . -68.1(3) ?
O1 Al1 O4 C7 . . . . 114.0(3) ?
O7 Al1 O4 C7 . . . . -159.4(3) ?
O3 Al1 O6 C9 . . . . 158.5(3) ?
O9 Al1 O6 C9 . . . . 67.3(3) ?
O1 Al1 O6 C9 . . . . -110.5(3) ?
O4 Al1 O6 C9 . . . . -22.3(3) ?
O3 Al1 O7 C12 . . . . -110.4(3) ?
O9 Al1 O7 C12 . . . . -19.2(3) ?
O1 Al1 O7 C12 . . . . 158.7(3) ?
O4 Al1 O7 C12 . . . . 70.3(3) ?
O6 Al1 O9 C14 . . . . -157.2(3) ?
O3 Al1 O9 C14 . . . . 110.6(3) ?
O7 Al1 O9 C14 . . . . 19.6(3) ?
O4 Al1 O9 C14 . . . . -66.5(3) ?
Al1 O1 C2 O2 . . . . -171.6(2) ?
Al1 O1 C2 C3 . . . . 8.6(5) ?
C1 O2 C2 O1 . . . . 4.1(5) ?
C1 O2 C2 C3 . . . . -176.1(3) ?
O1 C2 C3 C4 . . . . -2.0(6) ?
O2 C2 C3 C4 . . . . 178.1(4) ?
Al1 O3 C4 C3 . . . . -8.0(6) ?
Al1 O3 C4 C5 . . . . 172.5(3) ?
C2 C3 C4 O3 . . . . 1.4(6) ?
C2 C3 C4 C5 . . . . -179.1(4) ?
Al1 O4 C7 O5 . . . . 166.7(2) ?
Al1 O4 C7 C8 . . . . -14.6(5) ?
C6 O5 C7 O4 . . . . -6.2(5) ?
C6 O5 C7 C8 . . . . 175.0(3) ?
Al1 O6 C9 C8 . . . . 14.4(5) ?
Al1 O6 C9 C10 . . . . -167.3(3) ?
O6 C9 C8 C7 . . . . 2.3(6) ?
C10 C9 C8 C7 . . . . -175.8(4) ?
O4 C7 C8 C9 . . . . -1.8(6) ?
O5 C7 C8 C9 . . . . 176.9(3) ?
Al1 O7 C12 O8 . . . . -169.6(2) ?
Al1 O7 C12 C13 . . . . 12.8(5) ?
C11 O8 C12 O7 . . . . 4.5(5) ?
C11 O8 C12 C13 . . . . -177.6(4) ?
O7 C12 C13 C14 . . . . 2.2(7) ?
O8 C12 C13 C14 . . . . -175.4(4) ?
Al1 O9 C14 C13 . . . . -11.6(6) ?
Al1 O9 C14 C15 . . . . 168.8(3) ?
C12 C13 C14 O9 . . . . -3.4(7) ?
C12 C13 C14 C15 . . . . 176.2(4) ?
